data_4326414
loop_
_publ_author_name
'Karah E. Knope'
'Richard E. Wilson'
'Monica Vasiliu'
'David A. Dixon'
'L. Soderholm'

_publ_contact_author_address
;
Chemical Sciences and Engineering Division
Argonne National Laboratory
9700 South Cass Avenue
Argonne, IL 60439
;
_publ_contact_author_email ls@anl.gov
_publ_contact_author_name 'L. Soderholm'
_publ_contact_author_phone 630-252-4364
_publ_section_title
;
 Thorium(IV) Molecular Clusters with a Hexanuclear Th Core
;
_journal_name_full 'Inorganic Chemistry'
_journal_page_first 9696
_journal_page_last 9704
_journal_paper_doi 10.1021/ic2014946
_journal_volume 50
_journal_year 2011
_chemical_formula_sum 'C12 H28 O38 Th6'
_chemical_formula_weight 2172.58
_chemical_name_systematic
; 
 ? 
;
_space_group_IT_number 56
_symmetry_cell_setting orthorhombic
_symmetry_space_group_name_Hall '-P 2ab 2ac'
_symmetry_space_group_name_H-M 'P c c n'
_atom_sites_solution_hydrogens geom
_atom_sites_solution_primary direct
_atom_sites_solution_secondary difmap
_audit_creation_method SHELXL-97
_cell_angle_alpha 90.00
_cell_angle_beta 90.00
_cell_angle_gamma 90.00
_cell_formula_units_Z 4
_cell_length_a 15.649(2)
_cell_length_b 18.162(3)
_cell_length_c 14.358(2)
_cell_measurement_reflns_used 9186
_cell_measurement_temperature 100(2)
_cell_measurement_theta_max 26.30
_cell_measurement_theta_min 4.31
_cell_volume 4080.8(10)
_computing_cell_refinement 'Bruker Apex2'
_computing_data_collection 'Bruker Apex2'
_computing_data_reduction 'Bruker SAINT'
_computing_molecular_graphics CrystalMaker
_computing_publication_material 'WinGX v1.80.05'
_computing_structure_refinement 'SHELXL-97 (Sheldrick, 2008)'
_computing_structure_solution 'SHELXS-97 (Sheldrick, 2008)'
_diffrn_ambient_temperature 100(2)
_diffrn_measured_fraction_theta_full 0.991
_diffrn_measured_fraction_theta_max 0.991
_diffrn_measurement_device_type 'bruker Apex II CCD'
_diffrn_measurement_method 'omega scans'
_diffrn_radiation_monochromator graphite
_diffrn_radiation_source 'fine-focus sealed tube'
_diffrn_radiation_type MoK\a
_diffrn_radiation_wavelength 0.71073
_diffrn_reflns_av_R_equivalents 0.1256
_diffrn_reflns_av_sigmaI/netI 0.0679
_diffrn_reflns_limit_h_max 19
_diffrn_reflns_limit_h_min -19
_diffrn_reflns_limit_k_max 22
_diffrn_reflns_limit_k_min -22
_diffrn_reflns_limit_l_max 17
_diffrn_reflns_limit_l_min -18
_diffrn_reflns_number 42444
_diffrn_reflns_theta_full 26.48
_diffrn_reflns_theta_max 26.48
_diffrn_reflns_theta_min 4.31
_exptl_absorpt_coefficient_mu 21.897
_exptl_absorpt_correction_T_max 0.7454
_exptl_absorpt_correction_T_min 0.4617
_exptl_absorpt_correction_type multi-scan
_exptl_absorpt_process_details SADABS
_exptl_crystal_colour colorless
_exptl_crystal_density_diffrn 3.536
_exptl_crystal_description 'square plate'
_exptl_crystal_F_000 3776
_exptl_crystal_size_max 0.1
_exptl_crystal_size_mid 0.1
_exptl_crystal_size_min 0.06
_refine_diff_density_max 7.547
_refine_diff_density_min -2.650
_refine_diff_density_rms 0.540
_refine_ls_extinction_method none
_refine_ls_goodness_of_fit_ref 1.079
_refine_ls_hydrogen_treatment constr
_refine_ls_matrix_type full
_refine_ls_number_parameters 241
_refine_ls_number_reflns 4173
_refine_ls_number_restraints 233
_refine_ls_restrained_S_all 1.071
_refine_ls_R_factor_all 0.0892
_refine_ls_R_factor_gt 0.0601
_refine_ls_shift/su_max 0.001
_refine_ls_shift/su_mean 0.000
_refine_ls_structure_factor_coef Fsqd
_refine_ls_weighting_details 'calc w=1/[\s^2^(Fo^2^)+(0.0939P)^2^+0.0000P] where P=(Fo^2^+2Fc^2^)/3'
_refine_ls_weighting_scheme calc
_refine_ls_wR_factor_gt 0.1484
_refine_ls_wR_factor_ref 0.1591
_reflns_number_gt 2930
_reflns_number_total 4173
_reflns_threshold_expression >2sigma(I)
_cod_data_source_file ic2014946_si_002_2.cif
_cod_data_source_block C12H28O38Th6
_cod_database_code 4326414

loop_
_symmetry_equiv_pos_as_xyz
'x, y, z'
'-x+1/2, -y+1/2, z'
'-x, y+1/2, -z+1/2'
'x+1/2, -y, -z+1/2'
'-x, -y, -z'
'x-1/2, y-1/2, -z'
'x, -y-1/2, z-1/2'
'-x-1/2, y, z-1/2'

loop_
_atom_site_label
_atom_site_type_symbol
_atom_site_fract_x
_atom_site_fract_y
_atom_site_fract_z
_atom_site_U_iso_or_equiv
_atom_site_adp_type
_atom_site_occupancy
_atom_site_symmetry_multiplicity
_atom_site_calc_flag
_atom_site_refinement_flags
Th1 Th 0.16365(5) 0.54833(4) 0.45916(5) 0.0148(2) Uani 1 1 d U
Th2 Th 0.06838(5) 0.37443(4) 0.58295(5) 0.0147(2) Uani 1 1 d U
Th3 Th -0.00522(5) 0.42685(4) 0.33130(5) 0.0147(2) Uani 1 1 d U
O1 O 0.1072(13) 0.4278(9) 0.4384(10) 0.042(3) Uani 1 1 d U
O2 O 0.2288(10) 0.3618(7) 0.5748(10) 0.023(2) Uani 1 1 d U
O3 O 0.2799(10) 0.4611(7) 0.5043(10) 0.022(2) Uani 1 1 d U
O4 O 0.2335(11) 0.6235(10) 0.5847(12) 0.043(4) Uani 1 1 d U
O5 O 0.3199(10) 0.5959(8) 0.4223(9) 0.024(3) Uani 1 1 d U
O6 O 0.1718(11) 0.6666(8) 0.3737(13) 0.039(3) Uani 1 1 d U
O7 O 0.0489(11) 0.6184(10) 0.5221(11) 0.040(3) Uani 1 1 d U
O8 O 0.2186(10) 0.5125(9) 0.3027(10) 0.029(3) Uani 1 1 d U
O9 O 0.1099(10) 0.3935(8) 0.7494(10) 0.025(3) Uani 1 1 d U
O10 O 0.1358(9) 0.2555(8) 0.6677(10) 0.023(3) Uani 1 1 d U
O11 O -0.0396(10) 0.2867(8) 0.6476(10) 0.028(3) Uani 1 1 d U
O12 O 0.0420(12) 0.5492(8) 0.3611(14) 0.042(3) Uani 1 1 d U
O13 O 0.0825(9) 0.2651(7) 0.4800(9) 0.020(3) Uani 1 1 d U
O14 O 0.0496(12) 0.2968(8) 0.3359(11) 0.035(3) Uani 1 1 d U
O15 O -0.1395(9) 0.3614(7) 0.2966(10) 0.022(3) Uani 1 1 d U
O16 O -0.0032(10) 0.3597(8) 0.1664(9) 0.025(3) Uani 1 1 d U
O17 O -0.0696(10) 0.4959(7) 0.1996(10) 0.024(3) Uani 1 1 d U
O18 O 0.1185(12) 0.4516(12) 0.2246(11) 0.049(4) Uani 1 1 d U
O19 O 0.1168(12) 0.4979(8) 0.6025(10) 0.035(3) Uani 1 1 d U
C1 C 0.2852(14) 0.3970(12) 0.5362(15) 0.024(4) Uani 1 1 d U
H1 H 0.3377 0.3736 0.5298 0.029 Uiso 1 1 calc R
C2 C 0.1892(19) 0.484(2) 0.2317(15) 0.058(7) Uani 1 1 d U
H2 H 0.2223 0.4877 0.1781 0.070 Uiso 1 1 calc R
C3 C 0.1037(15) 0.4414(12) 0.8123(15) 0.024(4) Uani 1 1 d U
H3 H 0.1255 0.4303 0.8709 0.029 Uiso 1 1 calc R
C4 C 0.1174(15) 0.7138(11) 0.3459(14) 0.023(2) Uani 1 1 d U
H4 H 0.1403 0.7549 0.3163 0.028 Uiso 1 1 calc R
C5 C -0.2116(15) 0.3550(11) 0.3325(14) 0.023(2) Uani 1 1 d U
H5 H -0.2537 0.3326 0.2966 0.028 Uiso 1 1 calc R
C6 C 0.0738(15) 0.2530(11) 0.3951(14) 0.023(2) Uani 1 1 d U
H6 H 0.0869 0.2057 0.3745 0.028 Uiso 1 1 calc R

loop_
_atom_site_aniso_label
_atom_site_aniso_U_11
_atom_site_aniso_U_22
_atom_site_aniso_U_33
_atom_site_aniso_U_23
_atom_site_aniso_U_13
_atom_site_aniso_U_12
Th1 0.0275(4) 0.0086(3) 0.0082(3) 0.0005(3) 0.0005(3) -0.0007(3)
Th2 0.0271(4) 0.0085(3) 0.0085(3) 0.0006(3) 0.0000(3) -0.0001(3)
Th3 0.0278(4) 0.0088(3) 0.0075(3) -0.0013(2) 0.0004(3) 0.0003(3)
O1 0.078(9) 0.030(4) 0.017(4) 0.020(4) -0.030(5) -0.037(6)
O2 0.034(6) 0.011(5) 0.023(7) 0.003(5) -0.004(5) -0.004(4)
O3 0.034(5) 0.022(5) 0.011(6) 0.003(5) 0.005(5) 0.000(4)
O4 0.041(9) 0.047(8) 0.041(7) -0.039(7) 0.012(6) -0.020(6)
O5 0.039(6) 0.015(6) 0.018(6) 0.004(5) 0.003(5) -0.011(5)
O6 0.047(8) 0.011(5) 0.060(9) 0.016(5) 0.014(7) 0.002(5)
O7 0.043(7) 0.051(7) 0.027(8) 0.002(5) 0.003(6) 0.018(6)
O8 0.042(7) 0.036(7) 0.010(5) -0.007(5) 0.003(5) -0.013(6)
O9 0.042(9) 0.020(6) 0.013(4) 0.009(4) -0.007(5) 0.001(6)
O10 0.026(7) 0.028(5) 0.016(6) 0.011(5) -0.001(6) -0.001(6)
O11 0.030(7) 0.026(7) 0.028(7) 0.014(6) -0.001(6) -0.002(5)
O12 0.047(6) 0.008(4) 0.069(7) -0.012(4) -0.029(6) 0.008(5)
O13 0.035(8) 0.010(4) 0.016(5) 0.000(4) -0.003(5) 0.000(5)
O14 0.060(10) 0.017(5) 0.027(6) -0.005(5) -0.024(7) 0.015(6)
O15 0.026(5) 0.018(6) 0.023(7) -0.009(5) 0.002(4) 0.002(5)
O16 0.040(9) 0.031(7) 0.005(5) -0.008(5) 0.003(5) -0.002(6)
O17 0.043(8) 0.012(6) 0.016(6) -0.004(4) -0.002(5) 0.003(5)
O18 0.041(7) 0.092(11) 0.014(5) -0.013(6) 0.008(6) -0.035(7)
O19 0.068(9) 0.014(4) 0.023(4) -0.005(4) 0.032(5) -0.004(5)
C1 0.017(8) 0.022(8) 0.032(11) -0.008(7) -0.001(8) 0.003(7)
C2 0.048(13) 0.12(2) 0.001(8) 0.002(10) 0.001(8) -0.049(13)
C3 0.026(12) 0.030(11) 0.017(8) 0.001(7) -0.004(9) -0.010(9)
C4 0.038(6) 0.015(5) 0.017(5) 0.003(4) 0.001(5) -0.004(4)
C5 0.038(6) 0.015(5) 0.017(5) 0.003(4) 0.001(5) -0.004(4)
C6 0.038(6) 0.015(5) 0.017(5) 0.003(4) 0.001(5) -0.004(4)

loop_
_atom_type_symbol
_atom_type_description
_atom_type_scat_dispersion_real
_atom_type_scat_dispersion_imag
_atom_type_scat_source
C C 0.0033 0.0016 'International Tables Vol C Tables 4.2.6.8 and 6.1.1.4'
H H 0.0000 0.0000 'International Tables Vol C Tables 4.2.6.8 and 6.1.1.4'
O O 0.0106 0.0060 'International Tables Vol C Tables 4.2.6.8 and 6.1.1.4'
Th Th -7.2400 8.8979 'International Tables Vol C Tables 4.2.6.8 and 6.1.1.4'

loop_
_geom_angle_atom_site_label_1
_geom_angle_atom_site_label_2
_geom_angle_atom_site_label_3
_geom_angle
_geom_angle_site_symmetry_1
_geom_angle_site_symmetry_3
O12 Th1 O19 105.7(7) . .
O12 Th1 O7 67.4(6) . .
O19 Th1 O7 69.1(6) . .
O12 Th1 O1 68.5(5) . .
O19 Th1 O1 68.8(5) . .
O7 Th1 O1 105.0(7) . .
O12 Th1 O6 75.0(6) . .
O19 Th1 O6 141.4(5) . .
O7 Th1 O6 76.3(6) . .
O1 Th1 O6 139.0(6) . .
O12 Th1 O8 75.1(6) . .
O19 Th1 O8 142.1(5) . .
O7 Th1 O8 137.9(6) . .
O1 Th1 O8 77.0(6) . .
O6 Th1 O8 76.2(6) . .
O12 Th1 O3 138.1(5) . .
O19 Th1 O3 75.8(5) . .
O7 Th1 O3 142.2(5) . .
O1 Th1 O3 73.7(6) . .
O6 Th1 O3 129.9(5) . .
O8 Th1 O3 79.5(5) . .
O12 Th1 O4 140.6(6) . .
O19 Th1 O4 73.8(6) . .
O7 Th1 O4 76.4(6) . .
O1 Th1 O4 138.8(6) . .
O6 Th1 O4 82.0(6) . .
O8 Th1 O4 129.7(5) . .
O3 Th1 O4 80.9(6) . .
O12 Th1 O5 128.4(6) . .
O19 Th1 O5 125.9(6) . .
O7 Th1 O5 126.8(6) . .
O1 Th1 O5 128.2(6) . .
O6 Th1 O5 64.5(5) . .
O8 Th1 O5 65.6(5) . .
O3 Th1 O5 65.6(4) . .
O4 Th1 O5 64.2(5) . .
O12 Th1 Th3 34.8(4) . .
O19 Th1 Th3 88.9(4) . .
O7 Th1 Th3 88.3(5) . .
O1 Th1 Th3 33.8(4) . .
O6 Th1 Th3 107.0(4) . .
O8 Th1 Th3 70.2(4) . .
O3 Th1 Th3 104.9(3) . .
O4 Th1 Th3 160.0(4) . .
O5 Th1 Th3 135.7(3) . .
O12 Th1 Th2 88.2(4) . .
O19 Th1 Th2 34.6(4) . .
O7 Th1 Th2 88.4(4) . .
O1 Th1 Th2 34.3(4) . .
O6 Th1 Th2 160.6(4) . .
O8 Th1 Th2 109.2(4) . .
O3 Th1 Th2 69.4(3) . .
O4 Th1 Th2 106.2(4) . .
O5 Th1 Th2 134.9(3) . .
Th3 Th1 Th2 59.997(19) . .
O12 Th1 Th3 87.0(5) . 5_566
O19 Th1 Th3 35.2(4) . 5_566
O7 Th1 Th3 34.0(4) . 5_566
O1 Th1 Th3 88.1(5) . 5_566
O6 Th1 Th3 108.2(4) . 5_566
O8 Th1 Th3 159.9(4) . 5_566
O3 Th1 Th3 109.5(3) . 5_566
O4 Th1 Th3 70.3(4) . 5_566
O5 Th1 Th3 134.4(3) . 5_566
Th3 Th1 Th3 89.87(2) . 5_566
Th2 Th1 Th3 60.297(18) . 5_566
O12 Th2 O1 104.2(7) 5_566 .
O12 Th2 O7 67.6(6) 5_566 5_566
O1 Th2 O7 67.7(6) . 5_566
O12 Th2 O19 68.8(6) 5_566 .
O1 Th2 O19 68.7(5) . .
O7 Th2 O19 105.6(6) 5_566 .
O12 Th2 O13 137.6(5) 5_566 .
O1 Th2 O13 77.5(5) . .
O7 Th2 O13 74.7(5) 5_566 .
O19 Th2 O13 142.5(5) . .
O12 Th2 O11 75.7(6) 5_566 .
O1 Th2 O11 139.4(5) . .
O7 Th2 O11 75.5(6) 5_566 .
O19 Th2 O11 140.4(5) . .
O13 Th2 O11 76.8(5) . .
O12 Th2 O9 77.5(6) 5_566 .
O1 Th2 O9 135.5(5) . .
O7 Th2 O9 143.0(5) 5_566 .
O19 Th2 O9 71.0(5) . .
O13 Th2 O9 131.0(4) . .
O11 Th2 O9 84.8(5) . .
O12 Th2 O2 143.0(5) 5_566 .
O1 Th2 O2 75.0(6) . .
O7 Th2 O2 138.0(5) 5_566 .
O19 Th2 O2 77.0(5) . .
O13 Th2 O2 79.1(5) . .
O11 Th2 O2 129.2(5) . .
O9 Th2 O2 78.4(5) . .
O12 Th2 O10 127.2(6) 5_566 .
O1 Th2 O10 128.5(6) . .
O7 Th2 O10 129.2(5) 5_566 .
O19 Th2 O10 125.2(6) . .
O13 Th2 O10 66.0(4) . .
O11 Th2 O10 65.6(5) . .
O9 Th2 O10 65.0(5) . .
O2 Th2 O10 63.8(4) . .
O12 Th2 Th3 87.5(5) 5_566 .
O1 Th2 Th3 33.5(4) . .
O7 Th2 Th3 34.3(4) 5_566 .
O19 Th2 Th3 88.5(4) . .
O13 Th2 Th3 70.8(3) . .
O11 Th2 Th3 107.4(4) . .
O9 Th2 Th3 157.8(3) . .
O2 Th2 Th3 105.8(3) . .
O10 Th2 Th3 136.7(3) . .
O12 Th2 Th1 87.7(4) 5_566 .
O1 Th2 Th1 34.5(4) . .
O7 Th2 Th1 87.8(4) 5_566 .
O19 Th2 Th1 34.3(3) . .
O13 Th2 Th1 109.9(3) . .
O11 Th2 Th1 159.9(4) . .
O9 Th2 Th1 102.9(3) . .
O2 Th2 Th1 70.9(3) . .
O10 Th2 Th1 134.6(3) . .
Th3 Th2 Th1 59.782(18) . .
O12 Th2 Th3 33.9(4) 5_566 5_566
O1 Th2 Th3 87.9(5) . 5_566
O7 Th2 Th3 87.4(4) 5_566 5_566
O19 Th2 Th3 35.0(4) . 5_566
O13 Th2 Th3 160.1(3) . 5_566
O11 Th2 Th3 107.3(4) . 5_566
O9 Th2 Th3 68.9(3) . 5_566
O2 Th2 Th3 110.3(3) . 5_566
O10 Th2 Th3 133.8(3) . 5_566
Th3 Th2 Th3 89.53(2) . 5_566
Th1 Th2 Th3 59.922(19) . 5_566
O1 Th3 O7 68.5(6) . 5_566
O1 Th3 O12 69.0(6) . .
O7 Th3 O12 104.8(7) 5_566 .
O1 Th3 O19 106.4(7) . 5_566
O7 Th3 O19 68.7(5) 5_566 5_566
O12 Th3 O19 68.0(6) . 5_566
O1 Th3 O15 141.1(5) . .
O7 Th3 O15 76.4(6) 5_566 .
O12 Th3 O15 138.7(5) . .
O19 Th3 O15 74.7(5) 5_566 .
O1 Th3 O17 143.4(5) . .
O7 Th3 O17 137.5(5) 5_566 .
O12 Th3 O17 78.0(5) . .
O19 Th3 O17 73.7(5) 5_566 .
O15 Th3 O17 75.1(5) . .
O1 Th3 O18 79.6(6) . .
O7 Th3 O18 146.1(6) 5_566 .
O12 Th3 O18 72.7(7) . .
O19 Th3 O18 134.3(6) 5_566 .
O15 Th3 O18 128.4(5) . .
O17 Th3 O18 76.0(6) . .
O1 Th3 O14 74.5(6) . .
O7 Th3 O14 75.4(6) 5_566 .
O12 Th3 O14 140.0(6) . .
O19 Th3 O14 140.3(5) 5_566 .
O15 Th3 O14 81.0(5) . .
O17 Th3 O14 129.3(5) . .
O18 Th3 O14 85.4(7) . .
O1 Th3 O16 125.4(6) . .
O7 Th3 O16 129.6(6) 5_566 .
O12 Th3 O16 125.7(6) . .
O19 Th3 O16 128.2(5) 5_566 .
O15 Th3 O16 67.0(5) . .
O17 Th3 O16 63.8(5) . .
O18 Th3 O16 62.0(5) . .
O14 Th3 O16 65.7(5) . .
O1 Th3 Th1 34.5(4) . .
O7 Th3 Th1 88.5(5) 5_566 .
O12 Th3 Th1 34.6(4) . .
O19 Th3 Th1 89.1(4) 5_566 .
O15 Th3 Th1 160.9(3) . .
O17 Th3 Th1 110.3(3) . .
O18 Th3 Th1 70.3(4) . .
O14 Th3 Th1 106.7(4) . .
O16 Th3 Th1 132.0(3) . .
O1 Th3 Th2 34.1(4) . .
O7 Th3 Th2 34.6(4) 5_566 .
O12 Th3 Th2 88.3(4) . .
O19 Th3 Th2 89.3(4) 5_566 .
O15 Th3 Th2 108.7(3) . .
O17 Th3 Th2 161.2(3) . .
O18 Th3 Th2 112.4(4) . .
O14 Th3 Th2 69.3(3) . .
O16 Th3 Th2 135.0(3) . .
Th1 Th3 Th2 60.221(18) . .
O1 Th3 Th1 88.3(5) . 5_566
O7 Th3 Th1 34.2(4) 5_566 5_566
O12 Th3 Th1 87.2(5) . 5_566
O19 Th3 Th1 34.5(3) 5_566 5_566
O15 Th3 Th1 70.8(3) . 5_566
O17 Th3 Th1 105.6(3) . 5_566
O18 Th3 Th1 159.2(4) . 5_566
O14 Th3 Th1 107.7(4) . 5_566
O16 Th3 Th1 137.9(3) . 5_566
Th1 Th3 Th1 90.13(2) . 5_566
Th2 Th3 Th1 60.37(2) . 5_566
Th3 O1 Th2 112.4(7) . .
Th3 O1 Th1 111.7(6) . .
Th2 O1 Th1 111.2(6) . .
C1 O2 Th2 133.8(14) . .
C1 O3 Th1 137.0(14) . .
C5 O4 Th1 135.0(15) 5_566 .
C4 O6 Th1 134.8(15) . .
Th3 O7 Th1 111.8(7) 5_566 .
Th3 O7 Th2 111.2(7) 5_566 5_566
Th1 O7 Th2 111.8(7) . 5_566
C2 O8 Th1 136.6(17) . .
C3 O9 Th2 139.6(14) . .
C4 O11 Th2 135.0(13) 5_566 .
Th2 O12 Th1 113.0(7) 5_566 .
Th2 O12 Th3 112.5(8) 5_566 .
Th1 O12 Th3 110.5(6) . .
C6 O13 Th2 135.5(13) . .
C6 O14 Th3 137.3(14) . .
C5 O15 Th3 137.2(13) . .
C3 O17 Th3 136.6(13) 5_566 .
C2 O18 Th3 135.4(15) . .
Th1 O19 Th2 111.1(6) . .
Th1 O19 Th3 110.3(6) . 5_566
Th2 O19 Th3 110.4(7) . 5_566
O2 C1 O3 127(2) . .
O2 C1 H1 116.4 . .
O3 C1 H1 116.4 . .
O8 C2 O18 126(2) . .
O8 C2 H2 116.8 . .
O18 C2 H2 116.8 . .
O9 C3 O17 123.8(19) . 5_566
O9 C3 H3 118.1 . .
O17 C3 H3 118.1 5_566 .
O11 C4 O6 130(2) 5_566 .
O11 C4 H4 115.2 5_566 .
O6 C4 H4 115.2 . .
O15 C5 O4 126(2) . 5_566
O15 C5 H5 116.9 . .
O4 C5 H5 116.9 5_566 .
O14 C6 O13 127(2) . .
O14 C6 H6 116.6 . .
O13 C6 H6 116.6 . .

loop_
_geom_bond_atom_site_label_1
_geom_bond_atom_site_label_2
_geom_bond_distance
_geom_bond_site_symmetry_2
Th1 O12 2.368(17) .
Th1 O19 2.369(14) .
Th1 O7 2.379(17) .
Th1 O1 2.379(15) .
Th1 O6 2.478(14) .
Th1 O8 2.492(14) .
Th1 O3 2.499(14) .
Th1 O4 2.512(15) .
Th1 O5 2.648(15) .
Th1 Th3 3.9015(11) .
Th1 Th2 3.9188(10) .
Th1 Th3 3.9244(11) 5_566
Th2 O12 2.357(17) 5_566
Th2 O1 2.370(14) .
Th2 O7 2.380(17) 5_566
Th2 O19 2.384(14) .
Th2 O13 2.485(13) .
Th2 O11 2.501(15) .
Th2 O9 2.501(14) .
Th2 O2 2.523(16) .
Th2 O10 2.695(14) .
Th2 Th3 3.9100(11) .
Th2 Th3 3.9392(10) 5_566
Th3 O1 2.336(16) .
Th3 O7 2.361(17) 5_566
Th3 O12 2.380(15) .
Th3 O19 2.412(16) 5_566
Th3 O15 2.466(14) .
Th3 O17 2.483(14) .
Th3 O18 2.510(16) .
Th3 O14 2.514(14) .
Th3 O16 2.664(13) .
Th3 Th1 3.9243(11) 5_566
O2 C1 1.22(3) .
O3 C1 1.25(3) .
O4 C5 1.30(2) 5_566
O6 C4 1.27(3) .
O7 Th3 2.361(17) 5_566
O7 Th2 2.379(17) 5_566
O8 C2 1.23(3) .
O9 C3 1.26(3) .
O11 C4 1.22(3) 5_566
O12 Th2 2.357(17) 5_566
O13 C6 1.25(2) .
O14 C6 1.22(2) .
O15 C5 1.25(3) .
O17 C3 1.27(3) 5_566
O18 C2 1.26(3) .
O19 Th3 2.412(16) 5_566
C1 H1 0.9300 .
C2 H2 0.9300 .
C3 O17 1.27(3) 5_566
C3 H3 0.9300 .
C4 O11 1.22(3) 5_566
C4 H4 0.9300 .
C5 O4 1.30(2) 5_566
C5 H5 0.9300 .
C6 H6 0.9300 .
